data_7135500
loop_
_publ_author_name
'Zhang, Ziyi'
'Li, Xi'
'Feng, Yilin'
'Gao, Xin'
'Qi, Yong'
'Yan, Jiaying'
'Zhang, Nuonuo'

_publ_section_title
;
 A facile strategy for &#x3c0;-extended BOPYINs: transformation into
 six-membered BODIPY analogues and their optical properties.
;
_journal_issue 8
_journal_name_full 'Chemical communications (Cambridge, England)'
_journal_page_first 2659
_journal_page_last 2663
_journal_paper_doi 10.1039/d5cc06628j
_journal_volume 62
_journal_year 2026
_chemical_formula_moiety 'C17 H11 B F2 N2 O'
_chemical_formula_sum 'C17 H11 B F2 N2 O'
_chemical_formula_weight 308.09
_space_group_crystal_system monoclinic
_space_group_IT_number 14
_space_group_name_Hall '-P 2ybc'
_space_group_name_H-M_alt 'P 1 21/c 1'
_atom_sites_solution_hydrogens geom
_atom_sites_solution_primary iterative
_audit_creation_date 2025-06-10
_audit_creation_method
;
Olex2 1.3
(compiled 2020.11.12 svn.r5f609507 for OlexSys, GUI svn.r6226)
;
_audit_update_record
;
2025-10-29 deposited with the CCDC.	2025-12-23 downloaded from the CCDC.
;
_cell_angle_alpha 90
_cell_angle_beta 105.208(2)
_cell_angle_gamma 90
_cell_formula_units_Z 4
_cell_length_a 9.6144(2)
_cell_length_b 8.74800(10)
_cell_length_c 16.3991(3)
_cell_measurement_reflns_used 6529
_cell_measurement_temperature 170.00(10)
_cell_measurement_theta_max 72.6400
_cell_measurement_theta_min 4.7440
_cell_volume 1330.97(4)
_computing_cell_refinement 'CrysAlisPro 1.171.43.121a (Rigaku OD, 2024)'
_computing_data_collection 'CrysAlisPro system (CCD 43.121a 64-bit (release 24-04-2024))'
_computing_data_reduction 'CrysAlisPro 1.171.43.121a (Rigaku OD, 2024)'
_computing_molecular_graphics 'Olex2 1.3 (Dolomanov et al., 2009)'
_computing_publication_material 'Olex2 1.3 (Dolomanov et al., 2009)'
_computing_structure_refinement 'SHELXL 2018/3 (Sheldrick, 2015)'
_computing_structure_solution 'olex2.solve 1.3 (Bourhis et al., 2015)'
_diffrn_ambient_environment N~2~
_diffrn_ambient_temperature 170.00(10)
_diffrn_detector 'Hybrid Pixel Array Detector'
_diffrn_detector_area_resol_mean 10.0000
_diffrn_detector_type 'HyPix-Arc 150'
_diffrn_measured_fraction_theta_full 0.999
_diffrn_measured_fraction_theta_max 0.971
_diffrn_measurement_details
;
List of Runs (angles in degrees, time in seconds):

  # Type    Start    End  Width  t~exp~   \w     \q     \k     \f   Frames
#--------------------------------------------------------------------------
  1  \w     56.00  81.00   0.50    0.05    --   62.27  15.00-180.00   50
  2  \w     55.00  80.00   0.50    0.05    --   62.27  15.00-150.00   50
  3  \w     57.00  90.00   0.50    0.05    --   62.27  15.00 -90.00   66
  4  \w     62.00  88.00   0.50    0.05    --   62.27  15.00 -60.00   52
  5  \w     61.00 101.00   0.50    0.05    --   62.27  15.00 -30.00   80
  6  \w     78.00 106.00   0.50    0.05    --   71.29  15.00 -60.00   56
  7  \w     73.00 100.00   0.50    0.05    --   62.27  15.00   0.00   54
  8  \w     68.00  94.00   0.50    0.05    --   62.27  15.00  30.00   52
  9  \w     67.00  95.00   0.50    0.05    --   62.27  15.00  60.00   56
 10  \w     71.00 109.00   0.50    0.05    --   74.30  15.00  90.00   76
 11  \w     74.00 100.00   0.50    0.05    --   74.30  15.00  60.00   52
 12  \w     68.00 100.00   0.50    0.05    --   74.30  15.00  30.00   64
 13  \w     66.00  92.00   0.50    0.05    --   71.29  15.00   0.00   52
 14  \w     72.00  97.00   0.50    0.05    --   74.30  15.00 150.00   50
 15  \w     74.00 109.00   0.50    0.05    --   74.30  15.00 -30.00   70
 16  \w     77.00 115.00   0.50    0.05    --   74.30  15.00-150.00   76
 17  \w     79.00 106.00   0.50    0.05    --   74.30  15.00-180.00   54
 18  \w     25.00  50.00   0.50    0.05    --   62.27-125.00-180.00   50
 19  \w     58.00  89.00   0.50    0.05    --   74.30-125.00-180.00   62
 20  \w     28.00  60.00   0.50    0.05    --   62.27-125.00-150.00   64
 21  \w     26.00  76.00   0.50    0.05    --   62.27-125.00-120.00  100
 22  \w     53.00  78.00   0.50    0.05    --   74.30-125.00-150.00   50
 23  \w     45.00  71.00   0.50    0.05    --   71.29-125.00-120.00   52
 24  \w     37.00  78.00   0.50    0.05    --   74.30-125.00 -90.00   82
 25  \w     25.00  60.00   0.50    0.05    --   62.27-125.00 150.00   70
 26  \w     38.00  90.00   0.50    0.05    --   74.30-125.00 150.00  104
;
_diffrn_measurement_device 'four-circle diffractometer'
_diffrn_measurement_device_type 'ROD, Synergy Custom system, HyPix-Arc 150'
_diffrn_measurement_method '\w scans'
_diffrn_orient_matrix_type 'CrysAlisPro convention (1999,Acta A55,543-557)'
_diffrn_orient_matrix_UB_11 0.0570996000
_diffrn_orient_matrix_UB_12 0.0583403000
_diffrn_orient_matrix_UB_13 -0.0737946000
_diffrn_orient_matrix_UB_21 0.1529656000
_diffrn_orient_matrix_UB_22 -0.0529036000
_diffrn_orient_matrix_UB_23 0.0466770000
_diffrn_orient_matrix_UB_31 -0.0304068000
_diffrn_orient_matrix_UB_32 -0.1574673000
_diffrn_orient_matrix_UB_33 -0.0430311000
_diffrn_radiation_monochromator mirror
_diffrn_radiation_probe x-ray
_diffrn_radiation_type 'Cu K\a'
_diffrn_radiation_wavelength 1.54184
_diffrn_reflns_av_R_equivalents 0.0168
_diffrn_reflns_av_unetI/netI 0.0156
_diffrn_reflns_Laue_measured_fraction_full 0.999
_diffrn_reflns_Laue_measured_fraction_max 0.971
_diffrn_reflns_limit_h_max 11
_diffrn_reflns_limit_h_min -11
_diffrn_reflns_limit_k_max 8
_diffrn_reflns_limit_k_min -10
_diffrn_reflns_limit_l_max 20
_diffrn_reflns_limit_l_min -18
_diffrn_reflns_number 8972
_diffrn_reflns_point_group_measured_fraction_full 0.999
_diffrn_reflns_point_group_measured_fraction_max 0.971
_diffrn_reflns_theta_full 67.684
_diffrn_reflns_theta_max 72.821
_diffrn_reflns_theta_min 4.766
_diffrn_source 'Rotating-anode X-ray tube'
_diffrn_source_type 'Rigaku (Cu) X-ray Source'
_exptl_absorpt_coefficient_mu 0.969
_exptl_absorpt_correction_T_max 1.00000
_exptl_absorpt_correction_T_min 0.93620
_exptl_absorpt_correction_type multi-scan
_exptl_absorpt_process_details
;
CrysAlisPro 1.171.43.121a (Rigaku Oxford Diffraction, 2024)
Empirical absorption correction using spherical harmonics,
implemented in SCALE3 ABSPACK scaling algorithm.
;
_exptl_crystal_colour 'clear light yellow'
_exptl_crystal_density_diffrn 1.537
_exptl_crystal_description block
_exptl_crystal_F_000 632
_exptl_crystal_size_max 0.14
_exptl_crystal_size_mid 0.13
_exptl_crystal_size_min 0.12
_refine_diff_density_max 0.254
_refine_diff_density_min -0.159
_refine_diff_density_rms 0.038
_refine_ls_extinction_coef 0.0024(3)
_refine_ls_extinction_expression Fc^*^=kFc[1+0.001xFc^2^\l^3^/sin(2\q)]^-1/4^
_refine_ls_extinction_method 'SHELXL-2018/3 (Sheldrick 2018)'
_refine_ls_goodness_of_fit_ref 1.037
_refine_ls_hydrogen_treatment constr
_refine_ls_matrix_type full
_refine_ls_number_parameters 209
_refine_ls_number_reflns 2572
_refine_ls_number_restraints 0
_refine_ls_restrained_S_all 1.037
_refine_ls_R_factor_all 0.0334
_refine_ls_R_factor_gt 0.0309
_refine_ls_shift/su_max 0.001
_refine_ls_shift/su_mean 0.000
_refine_ls_structure_factor_coef Fsqd
_refine_ls_weighting_details 'w=1/[\s^2^(Fo^2^)+(0.0431P)^2^+0.4603P] where P=(Fo^2^+2Fc^2^)/3'
_refine_ls_weighting_scheme calc
_refine_ls_wR_factor_gt 0.0815
_refine_ls_wR_factor_ref 0.0834
_reflns_Friedel_coverage 0.000
_reflns_number_gt 2371
_reflns_number_total 2572
_reflns_threshold_expression 'I > 2\s(I)'
_cod_data_source_file d5cc06628j2.cif
_cod_data_source_block np_oh_auto
_cod_database_code 7135500
_shelx_shelxl_version_number 2018/3
_chemical_oxdiff_formula 'C  H O N B F'
_shelx_space_group_comment
;
The symmetry employed for this shelxl refinement is uniquely defined
by the following loop, which should always be used as a source of
symmetry information in preference to the above space-group names.
They are only intended as comments.
;
_shelx_estimated_absorpt_t_max 0.893
_shelx_estimated_absorpt_t_min 0.876
_reflns_odcompleteness_completeness 99.96
_reflns_odcompleteness_iscentric 1
_reflns_odcompleteness_theta 66.97
_olex2_refinement_description
;
1. Fixed Uiso
 At 1.2 times of:
  All C(H) groups, All N(H) groups
2.a Aromatic/amide H refined with riding coordinates:
 N21(H21), C15(H15), C18(H18), C4(H4), C10(H10), C6(H6), C8(H8), C5(H5),
 C19(H19), C9(H9), C20(H20)
;
_olex2_submission_special_instructions 'No special instructions were received'
_oxdiff_exptl_absorpt_empirical_details
;
Empirical correction (ABSPACK) includes:
- Absorption correction using spherical harmonics
- Frame scaling
;
_oxdiff_exptl_absorpt_empirical_full_max 1.210
_oxdiff_exptl_absorpt_empirical_full_min 0.881

loop_
_space_group_symop_operation_xyz
'x, y, z'
'-x, y+1/2, -z+1/2'
'-x, -y, -z'
'x, -y-1/2, z-1/2'

loop_
_atom_site_label
_atom_site_type_symbol
_atom_site_fract_x
_atom_site_fract_y
_atom_site_fract_z
_atom_site_U_iso_or_equiv
_atom_site_adp_type
_atom_site_occupancy
_atom_site_site_symmetry_order
_atom_site_calc_flag
_atom_site_refinement_flags_posn
_atom_site_refinement_flags_adp
_atom_site_refinement_flags_occupancy
_atom_site_disorder_assembly
_atom_site_disorder_group
F23 F 0.88742(7) 0.73368(8) 0.46675(5) 0.0320(2) Uani 1 1 d . . . . .
F22 F 0.76811(8) 0.53540(9) 0.39267(4) 0.0328(2) Uani 1 1 d . . . . .
O13 O 0.83128(9) 0.52364(10) 0.53988(5) 0.0260(2) Uani 1 1 d . . . . .
N11 N 0.63859(10) 0.69677(11) 0.46623(6) 0.0216(2) Uani 1 1 d . . . . .
N21 N 0.96147(11) 0.33367(12) 0.66535(6) 0.0269(2) Uani 1 1 d . . . . .
H21 H 1.003899 0.340347 0.624016 0.032 Uiso 1 1 calc R U . . .
C2 C 0.43505(12) 0.83928(13) 0.43642(7) 0.0218(2) Uani 1 1 d . . . . .
C3 C 0.44554(12) 0.77096(13) 0.51495(7) 0.0219(2) Uani 1 1 d . . . . .
C1 C 0.55122(12) 0.79436(13) 0.40534(7) 0.0221(3) Uani 1 1 d . . . . .
C17 C 0.83881(12) 0.41000(13) 0.66871(7) 0.0223(2) Uani 1 1 d . . . . .
C16 C 0.57831(12) 0.68052(13) 0.53206(7) 0.0214(2) Uani 1 1 d . . . . .
C14 C 0.76753(12) 0.51063(13) 0.60176(7) 0.0214(2) Uani 1 1 d . . . . .
C7 C 0.32514(12) 0.93739(13) 0.39471(8) 0.0240(3) Uani 1 1 d . . . . .
C15 C 0.64229(13) 0.58844(13) 0.60084(7) 0.0231(3) Uani 1 1 d . . . . .
H15 H 0.600035 0.579205 0.646879 0.028 Uiso 1 1 calc R U . . .
C18 C 0.80822(13) 0.36917(14) 0.74416(7) 0.0268(3) Uani 1 1 d . . . . .
H18 H 0.729326 0.404534 0.763771 0.032 Uiso 1 1 calc R U . . .
C4 C 0.33979(13) 0.79980(14) 0.55574(8) 0.0259(3) Uani 1 1 d . . . . .
H4 H 0.342714 0.754498 0.608816 0.031 Uiso 1 1 calc R U . . .
C10 C 0.56077(13) 0.84670(14) 0.32821(7) 0.0268(3) Uani 1 1 d . . . . .
H10 H 0.637631 0.817253 0.305129 0.032 Uiso 1 1 calc R U . . .
C6 C 0.21826(13) 0.96702(14) 0.43794(8) 0.0276(3) Uani 1 1 d . . . . .
H6 H 0.140362 1.033577 0.413579 0.033 Uiso 1 1 calc R U . . .
C8 C 0.33602(13) 0.99208(14) 0.31490(8) 0.0275(3) Uani 1 1 d . . . . .
H8 H 0.264774 1.059300 0.282840 0.033 Uiso 1 1 calc R U . . .
C5 C 0.22665(13) 0.89963(15) 0.51540(8) 0.0297(3) Uani 1 1 d . . . . .
H5 H 0.153193 0.921285 0.542772 0.036 Uiso 1 1 calc R U . . .
C19 C 0.91487(14) 0.26652(15) 0.78589(8) 0.0306(3) Uani 1 1 d . . . . .
H19 H 0.922189 0.219471 0.839061 0.037 Uiso 1 1 calc R U . . .
C9 C 0.44967(14) 0.94753(15) 0.28430(8) 0.0291(3) Uani 1 1 d . . . . .
H9 H 0.454560 0.985977 0.230944 0.035 Uiso 1 1 calc R U . . .
C20 C 1.00730(14) 0.24667(15) 0.73515(8) 0.0313(3) Uani 1 1 d . . . . .
H20 H 1.089743 0.182274 0.747345 0.038 Uiso 1 1 calc R U . . .
B12 B 0.78286(14) 0.62243(16) 0.46486(8) 0.0227(3) Uani 1 1 d . . . . .

loop_
_atom_site_aniso_label
_atom_site_aniso_U_11
_atom_site_aniso_U_22
_atom_site_aniso_U_33
_atom_site_aniso_U_23
_atom_site_aniso_U_13
_atom_site_aniso_U_12
F23 0.0244(4) 0.0314(4) 0.0429(4) 0.0037(3) 0.0135(3) -0.0010(3)
F22 0.0380(4) 0.0375(4) 0.0224(4) -0.0042(3) 0.0072(3) 0.0077(3)
O13 0.0242(4) 0.0325(5) 0.0227(4) 0.0042(3) 0.0088(3) 0.0055(3)
N11 0.0209(5) 0.0241(5) 0.0198(5) 0.0015(4) 0.0054(4) 0.0002(4)
N21 0.0244(5) 0.0299(6) 0.0266(5) 0.0045(4) 0.0072(4) 0.0030(4)
C2 0.0208(5) 0.0219(6) 0.0217(5) -0.0025(4) 0.0038(4) -0.0030(4)
C3 0.0221(5) 0.0208(6) 0.0223(6) -0.0022(4) 0.0051(4) -0.0023(4)
C1 0.0206(5) 0.0224(6) 0.0218(6) -0.0011(4) 0.0032(4) -0.0009(4)
C17 0.0222(5) 0.0213(6) 0.0226(6) -0.0018(4) 0.0047(4) -0.0020(4)
C16 0.0215(5) 0.0217(5) 0.0215(5) -0.0024(4) 0.0067(4) -0.0029(4)
C14 0.0234(5) 0.0207(5) 0.0197(5) -0.0028(4) 0.0049(4) -0.0042(4)
C7 0.0220(5) 0.0224(6) 0.0254(6) -0.0030(5) 0.0021(4) -0.0015(4)
C15 0.0254(6) 0.0245(6) 0.0208(5) 0.0007(4) 0.0085(4) 0.0004(5)
C18 0.0295(6) 0.0265(6) 0.0248(6) 0.0014(5) 0.0082(5) -0.0002(5)
C4 0.0268(6) 0.0270(6) 0.0251(6) -0.0009(5) 0.0090(5) -0.0007(5)
C10 0.0249(6) 0.0318(7) 0.0244(6) 0.0015(5) 0.0076(5) 0.0006(5)
C6 0.0230(6) 0.0267(6) 0.0315(6) -0.0023(5) 0.0046(5) 0.0027(5)
C8 0.0264(6) 0.0271(6) 0.0256(6) 0.0021(5) 0.0009(5) 0.0020(5)
C5 0.0258(6) 0.0313(7) 0.0340(7) -0.0043(5) 0.0117(5) 0.0020(5)
C19 0.0347(7) 0.0302(7) 0.0252(6) 0.0064(5) 0.0047(5) -0.0010(5)
C9 0.0306(6) 0.0331(7) 0.0220(6) 0.0044(5) 0.0043(5) 0.0001(5)
C20 0.0279(6) 0.0306(7) 0.0329(7) 0.0080(5) 0.0034(5) 0.0036(5)
B12 0.0228(6) 0.0251(6) 0.0211(6) 0.0008(5) 0.0072(5) 0.0016(5)

loop_
_atom_type_symbol
_atom_type_description
_atom_type_scat_dispersion_real
_atom_type_scat_dispersion_imag
_atom_type_scat_source
C C 0.0181 0.0091 'International Tables Vol C Tables 4.2.6.8 and 6.1.1.4'
H H 0.0000 0.0000 'International Tables Vol C Tables 4.2.6.8 and 6.1.1.4'
B B 0.0090 0.0039 'International Tables Vol C Tables 4.2.6.8 and 6.1.1.4'
F F 0.0727 0.0534 'International Tables Vol C Tables 4.2.6.8 and 6.1.1.4'
N N 0.0311 0.0180 'International Tables Vol C Tables 4.2.6.8 and 6.1.1.4'
O O 0.0492 0.0322 'International Tables Vol C Tables 4.2.6.8 and 6.1.1.4'

loop_
_geom_angle_atom_site_label_1
_geom_angle_atom_site_label_2
_geom_angle_atom_site_label_3
_geom_angle
_geom_angle_site_symmetry_1
_geom_angle_site_symmetry_3
_geom_angle_publ_flag
C14 O13 B12 125.64(9) . . ?
C1 N11 B12 128.12(9) . . ?
C16 N11 C1 109.05(9) . . ?
C16 N11 B12 122.78(10) . . ?
C17 N21 H21 125.2 . . ?
C20 N21 H21 125.2 . . ?
C20 N21 C17 109.53(10) . . ?
C3 C2 C1 110.09(10) . . ?
C7 C2 C3 125.25(11) . . ?
C7 C2 C1 124.67(11) . . ?
C2 C3 C16 104.82(10) . . ?
C4 C3 C2 118.95(11) . . ?
C4 C3 C16 136.23(11) . . ?
C2 C1 N11 107.21(10) . . ?
C10 C1 N11 133.12(11) . . ?
C10 C1 C2 119.68(11) . . ?
N21 C17 C14 120.84(10) . . ?
N21 C17 C18 107.21(10) . . ?
C18 C17 C14 131.95(11) . . ?
N11 C16 C3 108.84(10) . . ?
N11 C16 C15 120.94(11) . . ?
C15 C16 C3 130.22(11) . . ?
O13 C14 C17 114.60(10) . . ?
O13 C14 C15 121.91(10) . . ?
C15 C14 C17 123.49(11) . . ?
C2 C7 C6 115.04(11) . . ?
C2 C7 C8 115.42(11) . . ?
C6 C7 C8 129.54(11) . . ?
C16 C15 H15 120.2 . . ?
C14 C15 C16 119.57(11) . . ?
C14 C15 H15 120.2 . . ?
C17 C18 H18 126.2 . . ?
C17 C18 C19 107.51(11) . . ?
C19 C18 H18 126.2 . . ?
C3 C4 H4 121.3 . . ?
C3 C4 C5 117.37(11) . . ?
C5 C4 H4 121.3 . . ?
C1 C10 H10 121.6 . . ?
C1 C10 C9 116.74(11) . . ?
C9 C10 H10 121.6 . . ?
C7 C6 H6 119.8 . . ?
C5 C6 C7 120.41(11) . . ?
C5 C6 H6 119.8 . . ?
C7 C8 H8 120.1 . . ?
C9 C8 C7 119.89(11) . . ?
C9 C8 H8 120.1 . . ?
C4 C5 H5 118.5 . . ?
C6 C5 C4 122.98(11) . . ?
C6 C5 H5 118.5 . . ?
C18 C19 H19 126.5 . . ?
C20 C19 C18 106.94(11) . . ?
C20 C19 H19 126.5 . . ?
C10 C9 H9 118.2 . . ?
C8 C9 C10 123.60(11) . . ?
C8 C9 H9 118.2 . . ?
N21 C20 C19 108.81(11) . . ?
N21 C20 H20 125.6 . . ?
C19 C20 H20 125.6 . . ?
F23 B12 O13 108.81(10) . . ?
F23 B12 N11 110.64(10) . . ?
F22 B12 F23 108.35(10) . . ?
F22 B12 O13 109.29(10) . . ?
F22 B12 N11 110.80(10) . . ?
O13 B12 N11 108.91(9) . . ?

loop_
_geom_bond_atom_site_label_1
_geom_bond_atom_site_label_2
_geom_bond_distance
_geom_bond_site_symmetry_2
_geom_bond_publ_flag
F23 B12 1.3937(15) . ?
F22 B12 1.3831(15) . ?
O13 C14 1.3208(14) . ?
O13 B12 1.4754(15) . ?
N11 C1 1.4112(15) . ?
N11 C16 1.3601(14) . ?
N11 B12 1.5374(16) . ?
N21 H21 0.8800 . ?
N21 C17 1.3688(15) . ?
N21 C20 1.3487(16) . ?
C2 C3 1.3991(16) . ?
C2 C1 1.4002(16) . ?
C2 C7 1.3935(16) . ?
C3 C16 1.4650(16) . ?
C3 C4 1.3790(16) . ?
C1 C10 1.3707(17) . ?
C17 C14 1.4336(16) . ?
C17 C18 1.3915(16) . ?
C16 C15 1.3912(16) . ?
C14 C15 1.3798(17) . ?
C7 C6 1.4169(17) . ?
C7 C8 1.4230(17) . ?
C15 H15 0.9500 . ?
C18 H18 0.9500 . ?
C18 C19 1.3992(18) . ?
C4 H4 0.9500 . ?
C4 C5 1.4163(17) . ?
C10 H10 0.9500 . ?
C10 C9 1.4261(17) . ?
C6 H6 0.9500 . ?
C6 C5 1.3835(18) . ?
C8 H8 0.9500 . ?
C8 C9 1.3731(18) . ?
C5 H5 0.9500 . ?
C19 H19 0.9500 . ?
C19 C20 1.3784(19) . ?
C9 H9 0.9500 . ?
C20 H20 0.9500 . ?

loop_
_geom_torsion_atom_site_label_1
_geom_torsion_atom_site_label_2
_geom_torsion_atom_site_label_3
_geom_torsion_atom_site_label_4
_geom_torsion
_geom_torsion_site_symmetry_1
_geom_torsion_site_symmetry_2
_geom_torsion_site_symmetry_3
_geom_torsion_site_symmetry_4
_geom_torsion_publ_flag
O13 C14 C15 C16 1.70(18) . . . . ?
N11 C1 C10 C9 -179.40(12) . . . . ?
N11 C16 C15 C14 -0.99(17) . . . . ?
N21 C17 C14 O13 -1.13(16) . . . . ?
N21 C17 C14 C15 178.78(11) . . . . ?
N21 C17 C18 C19 -0.14(14) . . . . ?
C2 C3 C16 N11 -0.31(12) . . . . ?
C2 C3 C16 C15 -179.81(12) . . . . ?
C2 C3 C4 C5 -0.75(17) . . . . ?
C2 C1 C10 C9 0.79(17) . . . . ?
C2 C7 C6 C5 -0.53(17) . . . . ?
C2 C7 C8 C9 -0.11(17) . . . . ?
C3 C2 C1 N11 -0.81(13) . . . . ?
C3 C2 C1 C10 179.05(11) . . . . ?
C3 C2 C7 C6 0.15(17) . . . . ?
C3 C2 C7 C8 -179.39(11) . . . . ?
C3 C16 C15 C14 178.46(11) . . . . ?
C3 C4 C5 C6 0.39(18) . . . . ?
C1 N11 C16 C3 -0.17(13) . . . . ?
C1 N11 C16 C15 179.39(10) . . . . ?
C1 N11 B12 F23 63.16(15) . . . . ?
C1 N11 B12 F22 -57.04(15) . . . . ?
C1 N11 B12 O13 -177.28(10) . . . . ?
C1 C2 C3 C16 0.69(13) . . . . ?
C1 C2 C3 C4 -179.30(10) . . . . ?
C1 C2 C7 C6 179.92(11) . . . . ?
C1 C2 C7 C8 0.38(17) . . . . ?
C1 C10 C9 C8 -0.56(19) . . . . ?
C17 N21 C20 C19 -0.59(15) . . . . ?
C17 C14 C15 C16 -178.21(10) . . . . ?
C17 C18 C19 C20 -0.22(15) . . . . ?
C16 N11 C1 C2 0.59(12) . . . . ?
C16 N11 C1 C10 -179.23(13) . . . . ?
C16 N11 B12 F23 -113.96(12) . . . . ?
C16 N11 B12 F22 125.84(11) . . . . ?
C16 N11 B12 O13 5.60(15) . . . . ?
C16 C3 C4 C5 179.28(13) . . . . ?
C14 O13 B12 F23 115.61(12) . . . . ?
C14 O13 B12 F22 -126.25(11) . . . . ?
C14 O13 B12 N11 -5.08(15) . . . . ?
C14 C17 C18 C19 -179.77(12) . . . . ?
C7 C2 C3 C16 -179.51(11) . . . . ?
C7 C2 C3 C4 0.50(18) . . . . ?
C7 C2 C1 N11 179.39(11) . . . . ?
C7 C2 C1 C10 -0.75(18) . . . . ?
C7 C6 C5 C4 0.27(19) . . . . ?
C7 C8 C9 C10 0.2(2) . . . . ?
C18 C17 C14 O13 178.46(12) . . . . ?
C18 C17 C14 C15 -1.6(2) . . . . ?
C18 C19 C20 N21 0.49(15) . . . . ?
C4 C3 C16 N11 179.66(13) . . . . ?
C4 C3 C16 C15 0.2(2) . . . . ?
C6 C7 C8 C9 -179.57(12) . . . . ?
C8 C7 C6 C5 178.94(12) . . . . ?
C20 N21 C17 C14 -179.86(11) . . . . ?
C20 N21 C17 C18 0.45(14) . . . . ?
B12 O13 C14 C17 -178.26(10) . . . . ?
B12 O13 C14 C15 1.82(17) . . . . ?
B12 N11 C1 C2 -176.85(11) . . . . ?
B12 N11 C1 C10 3.3(2) . . . . ?
B12 N11 C16 C3 177.44(10) . . . . ?
B12 N11 C16 C15 -3.01(17) . . . . ?
